data_2220599
loop_
_publ_author_name
'Suwunwong, Thitipone'
'Chantrapromma, Suchada'
'Fun, Hoong-Kun'

_publ_section_title
;
 (<i>E</i>)-1-(4-Bromophenyl)-3-(3,4,5-trimethoxyphenyl)prop-2-en-1-one
;
_journal_coeditor_code PK2134
_journal_issue 1
_journal_name_full 'Acta Crystallographica Section E'
_journal_page_first o120
_journal_paper_doi 10.1107/S1600536808041780
_journal_volume 65
_journal_year 2009
_chemical_formula_iupac 'C18 H17 Br O4'
_chemical_formula_moiety 'C18 H17 Br O4'
_chemical_formula_sum 'C18 H17 Br O4'
_chemical_formula_weight 377.22
_chemical_melting_point_gt 403
_chemical_melting_point_lt 404
_chemical_name_systematic
;
(<i>E</i>)-1-(4-Bromophenyl)-3-(3,4,5-trimethoxyphenyl)prop-2-en-1-one
;
_space_group_IT_number 86
_symmetry_cell_setting tetragonal
_symmetry_space_group_name_Hall '-P 4bc'
_symmetry_space_group_name_H-M 'P 42/n :2'
_atom_sites_solution_hydrogens geom
_atom_sites_solution_primary direct
_atom_sites_solution_secondary difmap
_audit_creation_method SHELXL-97
_cell_angle_alpha 90.00
_cell_angle_beta 90.00
_cell_angle_gamma 90.00
_cell_formula_units_Z 8
_cell_length_a 26.6517(3)
_cell_length_b 26.6517(3)
_cell_length_c 4.42380(10)
_cell_measurement_reflns_used 9693
_cell_measurement_temperature 100.00(10)
_cell_measurement_theta_max 40.00
_cell_measurement_theta_min 1.08
_cell_volume 3142.28(9)
_computing_cell_refinement 'APEX2 (Bruker, 2005)'
_computing_data_collection 'APEX2 (Bruker, 2005)'
_computing_data_reduction 'SAINT (Bruker, 2005)'
_computing_molecular_graphics 'SHELXTL (Sheldrick, 2008)'
_computing_publication_material
;
SHELXTL (Sheldrick, 2008) and PLATON (Spek, 2003)
;
_computing_structure_refinement 'SHELXTL (Sheldrick, 2008)'
_computing_structure_solution 'SHELXTL (Sheldrick, 2008)'
_diffrn_ambient_temperature 100.00(10)
_diffrn_detector_area_resol_mean 8.33
_diffrn_measured_fraction_theta_full 1.000
_diffrn_measured_fraction_theta_max 1.000
_diffrn_measurement_device_type
;
Bruker SMART APEXII CCD area-detector
;
_diffrn_measurement_method \w
_diffrn_radiation_monochromator graphite
_diffrn_radiation_source 'fine-focus sealed tube'
_diffrn_radiation_type MoK\a
_diffrn_radiation_wavelength 0.71073
_diffrn_reflns_av_R_equivalents 0.0623
_diffrn_reflns_av_sigmaI/netI 0.0337
_diffrn_reflns_limit_h_max 48
_diffrn_reflns_limit_h_min -41
_diffrn_reflns_limit_k_max 44
_diffrn_reflns_limit_k_min -48
_diffrn_reflns_limit_l_max 7
_diffrn_reflns_limit_l_min -7
_diffrn_reflns_number 142737
_diffrn_reflns_theta_full 40.00
_diffrn_reflns_theta_max 40.00
_diffrn_reflns_theta_min 1.08
_diffrn_standards_number 0
_exptl_absorpt_coefficient_mu 2.634
_exptl_absorpt_correction_T_max 0.726
_exptl_absorpt_correction_T_min 0.320
_exptl_absorpt_correction_type multi-scan
_exptl_absorpt_process_details '(SADABS; Bruker, 2005)'
_exptl_crystal_colour Colorless
_exptl_crystal_density_diffrn 1.595
_exptl_crystal_density_method 'not measured'
_exptl_crystal_description Block
_exptl_crystal_F_000 1536
_exptl_crystal_size_max 0.55
_exptl_crystal_size_mid 0.12
_exptl_crystal_size_min 0.12
_refine_diff_density_max 0.712
_refine_diff_density_min -0.560
_refine_ls_extinction_method none
_refine_ls_goodness_of_fit_ref 1.073
_refine_ls_hydrogen_treatment constr
_refine_ls_matrix_type full
_refine_ls_number_parameters 211
_refine_ls_number_reflns 9693
_refine_ls_number_restraints 0
_refine_ls_restrained_S_all 1.073
_refine_ls_R_factor_all 0.0662
_refine_ls_R_factor_gt 0.0331
_refine_ls_shift/su_max 0.003
_refine_ls_shift/su_mean 0.000
_refine_ls_structure_factor_coef Fsqd
_refine_ls_weighting_details 'calc w=1/[\s^2^(Fo^2^)+(0.0455P)^2^+0.774P] where P=(Fo^2^+2Fc^2^)/3'
_refine_ls_weighting_scheme calc
_refine_ls_wR_factor_gt 0.0827
_refine_ls_wR_factor_ref 0.0966
_reflns_number_gt 6638
_reflns_number_total 9693
_reflns_threshold_expression I>2\s(I)
_cod_data_source_file pk2134.cif
_cod_data_source_block I
_cod_depositor_comments
;
The following automatic conversions were performed:
'_symmetry_cell_setting' value 'Tetragonal' changed to 'tetragonal'
according to '/home/saulius/struct/CIF-dictionaries/cif_core.dic'
dictionary named 'cif_core.dic' version 2.4.1 from 2010-06-29.

Automatic conversion script
Id: cif_fix_enum 1527 2010-12-29 10:47:43Z saulius 

The following automatic conversions were performed:

'_symmetry_cell_setting' value 'Tetragonal' changed to 'tetragonal'
according to /home/saulius/struct/CIF-dictionaries/cif_core.dic
dictionary named 'cif_core.dic' version 2.4.1 from 2010-06-29.

Automatic conversion script
Id: cif_fix_values 1715 2011-07-08 13:25:40Z adriana 
;
_cod_original_sg_symbol_H-M 'P 42/n'
_cod_database_code 2220599
_cod_database_fobs_code 2220599

loop_
_symmetry_equiv_pos_as_xyz
'x, y, z'
'-x+1/2, -y+1/2, z'
'-y, x+1/2, z+1/2'
'y+1/2, -x, z+1/2'
'-x, -y, -z'
'x-1/2, y-1/2, -z'
'y, -x-1/2, -z-1/2'
'-y-1/2, x, -z-1/2'

loop_
_atom_site_type_symbol
_atom_site_label
_atom_site_fract_x
_atom_site_fract_y
_atom_site_fract_z
_atom_site_U_iso_or_equiv
_atom_site_adp_type
_atom_site_calc_flag
_atom_site_refinement_flags
_atom_site_occupancy
_atom_site_disorder_assembly
_atom_site_disorder_group
Br Br1 0.332148(4) 0.255150(5) -0.02867(3) 0.01727(4) Uani d . 1 . .
O O1 0.44846(4) 0.45051(4) 0.6855(3) 0.02383(19) Uani d . 1 . .
O O2 0.71139(3) 0.49941(3) 1.1449(2) 0.01727(16) Uani d . 1 . .
O O3 0.76246(3) 0.42445(3) 0.88670(19) 0.01535(15) Uani d . 1 . .
O O4 0.71518(3) 0.34984(3) 0.5922(2) 0.01822(16) Uani d . 1 . .
C C1 0.44558(5) 0.32060(5) 0.4779(3) 0.0174(2) Uani d . 1 . .
H H1A 0.4729 0.3097 0.5908 0.021 Uiso calc R 1 . .
C C2 0.41434(4) 0.28571(4) 0.3389(3) 0.0167(2) Uani d . 1 . .
H H2A 0.4201 0.2515 0.3625 0.020 Uiso calc R 1 . .
C C3 0.37450(4) 0.30249(4) 0.1647(3) 0.01471(19) Uani d . 1 . .
C C4 0.36484(4) 0.35344(4) 0.1273(3) 0.01654(19) Uani d . 1 . .
H H4A 0.3383 0.3642 0.0071 0.020 Uiso calc R 1 . .
C C5 0.39549(4) 0.38788(4) 0.2725(3) 0.01630(19) Uani d . 1 . .
H H5A 0.3890 0.4220 0.2523 0.020 Uiso calc R 1 . .
C C6 0.43604(4) 0.37201(5) 0.4488(3) 0.01541(19) Uani d . 1 . .
C C7 0.46729(4) 0.41065(5) 0.6074(3) 0.0169(2) Uani d . 1 . .
C C8 0.52093(4) 0.39895(5) 0.6544(3) 0.0179(2) Uani d . 1 . .
H H8A 0.5337 0.3689 0.5811 0.022 Uiso calc R 1 . .
C C9 0.55163(4) 0.43071(5) 0.8004(3) 0.0167(2) Uani d . 1 . .
H H9A 0.5369 0.4586 0.8901 0.020 Uiso calc R 1 . .
C C10 0.60602(4) 0.42570(4) 0.8320(3) 0.01485(19) Uani d . 1 . .
C C11 0.63128(4) 0.46298(4) 0.9952(3) 0.01516(19) Uani d . 1 . .
H H11A 0.6132 0.4878 1.0950 0.018 Uiso calc R 1 . .
C C12 0.68354(4) 0.46278(4) 1.0079(2) 0.01394(18) Uani d . 1 . .
C C13 0.71100(4) 0.42475(4) 0.8662(3) 0.01360(18) Uani d . 1 . .
C C14 0.68527(4) 0.38623(4) 0.7139(3) 0.01435(18) Uani d . 1 . .
C C15 0.63325(4) 0.38689(4) 0.6936(3) 0.01565(19) Uani d . 1 . .
H H15A 0.6165 0.3617 0.5887 0.019 Uiso calc R 1 . .
C C16 0.68428(5) 0.53482(5) 1.3242(3) 0.0180(2) Uani d . 1 . .
H H16A 0.7073 0.5587 1.4098 0.027 Uiso calc R 1 . .
H H16B 0.6670 0.5175 1.4837 0.027 Uiso calc R 1 . .
H H16C 0.6604 0.5521 1.1996 0.027 Uiso calc R 1 . .
C C17 0.78718(5) 0.43783(5) 0.6083(3) 0.0191(2) Uani d . 1 . .
H H17A 0.8228 0.4337 0.6311 0.029 Uiso calc R 1 . .
H H17B 0.7799 0.4722 0.5601 0.029 Uiso calc R 1 . .
H H17C 0.7754 0.4165 0.4485 0.029 Uiso calc R 1 . .
C C18 0.69070(5) 0.31032(5) 0.4311(3) 0.0198(2) Uani d . 1 . .
H H18A 0.7153 0.2866 0.3617 0.030 Uiso calc R 1 . .
H H18B 0.6731 0.3241 0.2608 0.030 Uiso calc R 1 . .
H H18C 0.6673 0.2938 0.5625 0.030 Uiso calc R 1 . .

loop_
_atom_site_aniso_label
_atom_site_aniso_U_11
_atom_site_aniso_U_22
_atom_site_aniso_U_33
_atom_site_aniso_U_12
_atom_site_aniso_U_13
_atom_site_aniso_U_23
Br1 0.01487(6) 0.01441(6) 0.02252(6) -0.00131(4) -0.00146(4) -0.00109(4)
O1 0.0156(4) 0.0196(4) 0.0364(5) 0.0027(3) -0.0021(4) -0.0084(4)
O2 0.0142(4) 0.0161(4) 0.0215(4) -0.0018(3) -0.0011(3) -0.0040(3)
O3 0.0099(3) 0.0223(4) 0.0138(3) 0.0010(3) -0.0009(3) 0.0006(3)
O4 0.0127(4) 0.0169(4) 0.0250(4) 0.0019(3) -0.0016(3) -0.0061(3)
C1 0.0148(5) 0.0171(5) 0.0204(5) 0.0026(4) -0.0025(4) -0.0007(4)
C2 0.0168(5) 0.0140(5) 0.0193(5) 0.0026(4) -0.0012(4) 0.0000(4)
C3 0.0123(4) 0.0145(5) 0.0174(5) -0.0013(3) 0.0011(4) -0.0005(4)
C4 0.0132(5) 0.0153(5) 0.0211(5) 0.0012(4) -0.0019(4) 0.0017(4)
C5 0.0131(5) 0.0137(5) 0.0221(5) 0.0012(4) -0.0009(4) 0.0008(4)
C6 0.0115(4) 0.0165(5) 0.0182(5) 0.0005(4) 0.0003(4) -0.0012(4)
C7 0.0120(5) 0.0179(5) 0.0209(5) 0.0003(4) -0.0006(4) -0.0018(4)
C8 0.0121(5) 0.0186(5) 0.0231(5) 0.0014(4) -0.0007(4) -0.0040(4)
C9 0.0122(5) 0.0158(5) 0.0220(5) 0.0004(4) 0.0002(4) -0.0014(4)
C10 0.0115(4) 0.0145(5) 0.0185(5) -0.0001(3) -0.0003(3) 0.0001(4)
C11 0.0124(4) 0.0141(5) 0.0190(5) -0.0002(3) 0.0000(4) 0.0001(4)
C12 0.0130(4) 0.0133(4) 0.0156(4) -0.0011(3) -0.0005(3) 0.0007(3)
C13 0.0110(4) 0.0156(5) 0.0143(4) 0.0000(3) -0.0008(3) 0.0007(3)
C14 0.0130(4) 0.0137(4) 0.0163(4) 0.0014(3) -0.0008(3) -0.0003(4)
C15 0.0131(5) 0.0147(5) 0.0191(5) 0.0000(4) -0.0013(4) -0.0015(4)
C16 0.0196(5) 0.0159(5) 0.0186(5) 0.0003(4) -0.0014(4) -0.0019(4)
C17 0.0148(5) 0.0258(6) 0.0168(5) -0.0009(4) 0.0009(4) 0.0024(4)
C18 0.0170(5) 0.0165(5) 0.0259(6) 0.0002(4) -0.0004(4) -0.0051(4)

loop_
_atom_type_symbol
_atom_type_description
_atom_type_scat_dispersion_real
_atom_type_scat_dispersion_imag
_atom_type_scat_source
C C 0.0033 0.0016 'International Tables Vol C Tables 4.2.6.8 and 6.1.1.4'
H H 0.0000 0.0000 'International Tables Vol C Tables 4.2.6.8 and 6.1.1.4'
O O 0.0106 0.0060 'International Tables Vol C Tables 4.2.6.8 and 6.1.1.4'
Br Br -0.2901 2.4595 'International Tables Vol C Tables 4.2.6.8 and 6.1.1.4'

loop_
_geom_angle_atom_site_label_1
_geom_angle_atom_site_label_2
_geom_angle_atom_site_label_3
_geom_angle_site_symmetry_1
_geom_angle_site_symmetry_3
_geom_angle
_geom_angle_publ_flag
C12 O2 C16 . . 116.30(9) ?
C13 O3 C17 . . 113.47(9) ?
C14 O4 C18 . . 116.97(9) ?
C2 C1 C6 . . 120.31(11) ?
C2 C1 H1A . . 119.8 ?
C6 C1 H1A . . 119.8 ?
C3 C2 C1 . . 119.24(11) ?
C3 C2 H2A . . 120.4 ?
C1 C2 H2A . . 120.4 ?
C2 C3 C4 . . 121.50(11) ?
C2 C3 Br1 . . 119.46(9) ?
C4 C3 Br1 . . 119.04(9) ?
C5 C4 C3 . . 118.81(11) ?
C5 C4 H4A . . 120.6 ?
C3 C4 H4A . . 120.6 ?
C4 C5 C6 . . 120.89(11) ?
C4 C5 H5A . . 119.6 ?
C6 C5 H5A . . 119.6 ?
C5 C6 C1 . . 119.21(11) ?
C5 C6 C7 . . 118.87(11) ?
C1 C6 C7 . . 121.89(11) ?
O1 C7 C8 . . 122.66(11) ?
O1 C7 C6 . . 120.02(11) ?
C8 C7 C6 . . 117.29(10) ?
C9 C8 C7 . . 121.62(11) ?
C9 C8 H8A . . 119.2 ?
C7 C8 H8A . . 119.2 ?
C8 C9 C10 . . 126.33(11) ?
C8 C9 H9A . . 116.8 ?
C10 C9 H9A . . 116.8 ?
C11 C10 C15 . . 119.93(10) ?
C11 C10 C9 . . 117.44(10) ?
C15 C10 C9 . . 122.55(10) ?
C12 C11 C10 . . 119.88(11) ?
C12 C11 H11A . . 120.1 ?
C10 C11 H11A . . 120.1 ?
O2 C12 C11 . . 123.86(11) ?
O2 C12 C13 . . 115.59(10) ?
C11 C12 C13 . . 120.51(10) ?
O3 C13 C12 . . 119.79(10) ?
O3 C13 C14 . . 120.92(10) ?
C12 C13 C14 . . 119.25(10) ?
O4 C14 C15 . . 124.47(10) ?
O4 C14 C13 . . 115.00(10) ?
C15 C14 C13 . . 120.54(10) ?
C14 C15 C10 . . 119.81(11) ?
C14 C15 H15A . . 120.1 ?
C10 C15 H15A . . 120.1 ?
O2 C16 H16A . . 109.5 ?
O2 C16 H16B . . 109.5 ?
H16A C16 H16B . . 109.5 ?
O2 C16 H16C . . 109.5 ?
H16A C16 H16C . . 109.5 ?
H16B C16 H16C . . 109.5 ?
O3 C17 H17A . . 109.5 ?
O3 C17 H17B . . 109.5 ?
H17A C17 H17B . . 109.5 ?
O3 C17 H17C . . 109.5 ?
H17A C17 H17C . . 109.5 ?
H17B C17 H17C . . 109.5 ?
O4 C18 H18A . . 109.5 ?
O4 C18 H18B . . 109.5 ?
H18A C18 H18B . . 109.5 ?
O4 C18 H18C . . 109.5 ?
H18A C18 H18C . . 109.5 ?
H18B C18 H18C . . 109.5 ?

loop_
_geom_bond_atom_site_label_1
_geom_bond_atom_site_label_2
_geom_bond_site_symmetry_2
_geom_bond_distance
_geom_bond_publ_flag
Br1 C3 . 1.8967(11) ?
O1 C7 . 1.2247(15) ?
O2 C12 . 1.3678(14) ?
O2 C16 . 1.4292(15) ?
O3 C13 . 1.3746(13) ?
O3 C17 . 1.4413(15) ?
O4 C14 . 1.3658(14) ?
O4 C18 . 1.4294(15) ?
C1 C2 . 1.3916(17) ?
C1 C6 . 1.3997(17) ?
C1 H1A . 0.9300 ?
C2 C3 . 1.3862(16) ?
C2 H2A . 0.9300 ?
C3 C4 . 1.3917(16) ?
C4 C5 . 1.3866(17) ?
C4 H4A . 0.9300 ?
C5 C6 . 1.3981(16) ?
C5 H5A . 0.9300 ?
C6 C7 . 1.4990(17) ?
C7 C8 . 1.4777(16) ?
C8 C9 . 1.3428(17) ?
C8 H8A . 0.9300 ?
C9 C10 . 1.4624(16) ?
C9 H9A . 0.9300 ?
C10 C11 . 1.4007(16) ?
C10 C15 . 1.4039(16) ?
C11 C12 . 1.3941(16) ?
C11 H11A . 0.9300 ?
C12 C13 . 1.3984(16) ?
C13 C14 . 1.4065(16) ?
C14 C15 . 1.3894(16) ?
C15 H15A . 0.9300 ?
C16 H16A . 0.9600 ?
C16 H16B . 0.9600 ?
C16 H16C . 0.9600 ?
C17 H17A . 0.9600 ?
C17 H17B . 0.9600 ?
C17 H17C . 0.9600 ?
C18 H18A . 0.9600 ?
C18 H18B . 0.9600 ?
C18 H18C . 0.9600 ?

loop_
_geom_hbond_atom_site_label_D
_geom_hbond_atom_site_label_H
_geom_hbond_atom_site_label_A
_geom_hbond_site_symmetry_A
_geom_hbond_distance_DH
_geom_hbond_distance_HA
_geom_hbond_distance_DA
_geom_hbond_angle_DHA
_geom_hbond_publ_flag
C11 H11A O1 5_667 0.93 2.52 3.4391(16) 170 y
C17 H17C O3 1_554 0.96 2.52 3.2789(16) 136 y
C16 H16B Cg1 1_556 0.96 2.97 3.8080(14) 147 y

loop_
_geom_torsion_atom_site_label_1
_geom_torsion_atom_site_label_2
_geom_torsion_atom_site_label_3
_geom_torsion_atom_site_label_4
_geom_torsion_site_symmetry_1
_geom_torsion_site_symmetry_2
_geom_torsion_site_symmetry_3
_geom_torsion_site_symmetry_4
_geom_torsion
_geom_torsion_publ_flag
C6 C1 C2 C3 . . . . 1.71(18) ?
C1 C2 C3 C4 . . . . -0.42(18) ?
C1 C2 C3 Br1 . . . . 179.40(9) ?
C2 C3 C4 C5 . . . . -1.05(18) ?
Br1 C3 C4 C5 . . . . 179.12(9) ?
C3 C4 C5 C6 . . . . 1.25(18) ?
C4 C5 C6 C1 . . . . 0.01(18) ?
C4 C5 C6 C7 . . . . -178.49(11) ?
C2 C1 C6 C5 . . . . -1.51(18) ?
C2 C1 C6 C7 . . . . 176.94(11) ?
C5 C6 C7 O1 . . . . 28.97(18) ?
C1 C6 C7 O1 . . . . -149.50(13) ?
C5 C6 C7 C8 . . . . -149.21(12) ?
C1 C6 C7 C8 . . . . 32.33(17) ?
O1 C7 C8 C9 . . . . 3.4(2) ?
C6 C7 C8 C9 . . . . -178.44(12) ?
C7 C8 C9 C10 . . . . -173.04(12) ?
C8 C9 C10 C11 . . . . -179.68(12) ?
C8 C9 C10 C15 . . . . 3.6(2) ?
C15 C10 C11 C12 . . . . 3.03(17) ?
C9 C10 C11 C12 . . . . -173.80(11) ?
C16 O2 C12 C11 . . . . 10.38(16) ?
C16 O2 C12 C13 . . . . -171.99(10) ?
C10 C11 C12 O2 . . . . 175.59(11) ?
C10 C11 C12 C13 . . . . -1.93(17) ?
C17 O3 C13 C12 . . . . -107.90(12) ?
C17 O3 C13 C14 . . . . 74.48(14) ?
O2 C12 C13 O3 . . . . 3.79(15) ?
C11 C12 C13 O3 . . . . -178.50(10) ?
O2 C12 C13 C14 . . . . -178.55(10) ?
C11 C12 C13 C14 . . . . -0.84(17) ?
C18 O4 C14 C15 . . . . 0.71(17) ?
C18 O4 C14 C13 . . . . -179.04(11) ?
O3 C13 C14 O4 . . . . -0.08(16) ?
C12 C13 C14 O4 . . . . -177.72(10) ?
O3 C13 C14 C15 . . . . -179.84(10) ?
C12 C13 C14 C15 . . . . 2.53(17) ?
O4 C14 C15 C10 . . . . 178.83(11) ?
C13 C14 C15 C10 . . . . -1.43(18) ?
C11 C10 C15 C14 . . . . -1.35(18) ?
C9 C10 C15 C14 . . . . 175.30(11) ?

loop_
_cod_related_entry_id
_cod_related_entry_database
_cod_related_entry_code
1 ChemSpider 4699823
